data_4500452
loop_
_publ_author_name
'Arlin, Jean-Baptiste'
'Florence, Alastair J.'
'Johnston, Andrea'
'Kennedy, Alan R.'
'Miller, Gary J.'
'Patterson, Kirsty'

_publ_section_title
;
 Systematic Data Set for Structure&#x2212;Property Investigations:
 Solubility and Solid-State Structure of Alkaline Earth Metal Salts of
 Benzoates
;
_journal_issue 4
_journal_name_full 'Crystal Growth &amp; Design'
_journal_page_first 1318
_journal_paper_doi 10.1021/cg101547r
_journal_volume 11
_journal_year 2011
_chemical_formula_sum 'C14 H16 Mg N2 O12'
_chemical_formula_weight 428.60
_chemical_name_systematic
;
 ?
;
_space_group_IT_number 2
_symmetry_cell_setting triclinic
_symmetry_space_group_name_Hall '-P 1'
_symmetry_space_group_name_H-M 'P -1'
_atom_sites_solution_hydrogens geom
_atom_sites_solution_primary direct
_atom_sites_solution_secondary difmap
_audit_creation_method SHELXL-97
_cell_angle_alpha 81.763(4)
_cell_angle_beta 78.428(5)
_cell_angle_gamma 73.836(5)
_cell_formula_units_Z 1
_cell_length_a 5.2497(5)
_cell_length_b 7.6168(8)
_cell_length_c 11.7111(13)
_cell_measurement_reflns_used 1947
_cell_measurement_temperature 200(2)
_cell_measurement_theta_max 27.48
_cell_measurement_theta_min 1.00
_cell_volume 438.72(8)
_computing_structure_refinement 'SHELXL-97 (Sheldrick, 1997)'
_diffrn_ambient_temperature 200(2)
_diffrn_measured_fraction_theta_full 0.996
_diffrn_measured_fraction_theta_max 0.994
_diffrn_measurement_device_type 'Nonius Kappa CCD'
_diffrn_measurement_method 'omega and phi scans'
_diffrn_radiation_monochromator graphite
_diffrn_radiation_source 'fine-focus sealed tube'
_diffrn_radiation_type MoK\a
_diffrn_radiation_wavelength 0.71073
_diffrn_reflns_av_R_equivalents 0.052
_diffrn_reflns_av_sigmaI/netI 0.0362
_diffrn_reflns_limit_h_max 6
_diffrn_reflns_limit_h_min -6
_diffrn_reflns_limit_k_max 9
_diffrn_reflns_limit_k_min -9
_diffrn_reflns_limit_l_max 15
_diffrn_reflns_limit_l_min -15
_diffrn_reflns_number 8978
_diffrn_reflns_theta_full 25.00
_diffrn_reflns_theta_max 27.43
_diffrn_reflns_theta_min 1.78
_diffrn_standards_number 0
_exptl_absorpt_coefficient_mu 0.174
_exptl_absorpt_correction_type none
_exptl_crystal_colour 'light yellow'
_exptl_crystal_density_diffrn 1.622
_exptl_crystal_density_method 'not measured'
_exptl_crystal_description block
_exptl_crystal_F_000 222
_exptl_crystal_size_max 0.15
_exptl_crystal_size_mid 0.12
_exptl_crystal_size_min 0.08
_refine_diff_density_max 0.211
_refine_diff_density_min -0.284
_refine_diff_density_rms 0.049
_refine_ls_extinction_method none
_refine_ls_goodness_of_fit_ref 1.065
_refine_ls_hydrogen_treatment mixed
_refine_ls_matrix_type full
_refine_ls_number_parameters 149
_refine_ls_number_reflns 1990
_refine_ls_number_restraints 0
_refine_ls_restrained_S_all 1.065
_refine_ls_R_factor_all 0.0487
_refine_ls_R_factor_gt 0.0369
_refine_ls_shift/su_max 0.000
_refine_ls_shift/su_mean 0.000
_refine_ls_structure_factor_coef Fsqd
_refine_ls_weighting_details 'calc w=1/[\s^2^(Fo^2^)+(0.0450P)^2^+0.1297P] where P=(Fo^2^+2Fc^2^)/3'
_refine_ls_weighting_scheme calc
_refine_ls_wR_factor_gt 0.0896
_refine_ls_wR_factor_ref 0.0956
_reflns_number_gt 1643
_reflns_number_total 1990
_reflns_threshold_expression I>2\s(I)
_cod_data_source_file cg101547r_si_001.cif
_cod_data_source_block mg
_cod_original_sg_symbol_H-M P-1
_cod_database_code 4500452

loop_
_symmetry_equiv_pos_as_xyz
'x, y, z'
'-x, -y, -z'

loop_
_atom_site_label
_atom_site_type_symbol
_atom_site_fract_x
_atom_site_fract_y
_atom_site_fract_z
_atom_site_U_iso_or_equiv
_atom_site_adp_type
_atom_site_occupancy
_atom_site_symmetry_multiplicity
_atom_site_calc_flag
_atom_site_refinement_flags
O1W O 0.3033(2) 0.05980(15) 0.37022(10) 0.0250(2) Uani 1 1 d .
O2W O 0.2483(2) -0.25712(15) 0.53247(10) 0.0255(3) Uani 1 1 d .
Mg1 Mg 0.0000 0.0000 0.5000 0.01966(18) Uani 1 2 d S
O2 O 0.16736(19) 0.09431(13) 0.61997(9) 0.0225(2) Uani 1 1 d .
O1 O 0.2466(2) 0.37195(14) 0.59242(10) 0.0295(3) Uani 1 1 d .
N1 N -0.0471(3) 0.03223(18) 0.85397(11) 0.0265(3) Uani 1 1 d .
C1 C 0.1144(3) 0.26224(19) 0.64128(13) 0.0207(3) Uani 1 1 d .
O3 O 0.1808(2) 0.01784(17) 0.87019(11) 0.0374(3) Uani 1 1 d .
O4 O -0.1456(2) -0.09936(15) 0.86161(11) 0.0355(3) Uani 1 1 d .
C2 C -0.1307(3) 0.32904(19) 0.73111(13) 0.0221(3) Uani 1 1 d .
C7 C -0.2166(3) 0.2167(2) 0.82695(13) 0.0242(3) Uani 1 1 d .
C3 C -0.2938(3) 0.5052(2) 0.71439(15) 0.0279(3) Uani 1 1 d .
H3 H -0.2409 0.5862 0.6501 0.033 Uiso 1 1 calc R
C6 C -0.4557(3) 0.2723(2) 0.90381(15) 0.0322(4) Uani 1 1 d .
H6 H -0.5097 0.1916 0.9680 0.039 Uiso 1 1 calc R
C5 C -0.6131(3) 0.4490(2) 0.88413(16) 0.0360(4) Uani 1 1 d .
H5 H -0.7774 0.4907 0.9356 0.043 Uiso 1 1 calc R
C4 C -0.5338(3) 0.5650(2) 0.79056(16) 0.0342(4) Uani 1 1 d .
H4 H -0.6433 0.6861 0.7780 0.041 Uiso 1 1 calc R
H1W H 0.287(4) 0.072(3) 0.297(2) 0.049(6) Uiso 1 1 d .
H4W H 0.213(4) -0.360(3) 0.562(2) 0.049(6) Uiso 1 1 d .
H2W H 0.473(5) 0.015(3) 0.377(2) 0.065(7) Uiso 1 1 d .
H3W H 0.414(5) -0.293(3) 0.497(2) 0.058(7) Uiso 1 1 d .

loop_
_atom_site_aniso_label
_atom_site_aniso_U_11
_atom_site_aniso_U_22
_atom_site_aniso_U_33
_atom_site_aniso_U_23
_atom_site_aniso_U_13
_atom_site_aniso_U_12
O1W 0.0209(5) 0.0267(6) 0.0275(6) -0.0019(4) -0.0036(4) -0.0071(4)
O2W 0.0213(6) 0.0195(5) 0.0334(6) -0.0013(4) -0.0014(5) -0.0043(4)
Mg1 0.0183(3) 0.0171(3) 0.0243(4) -0.0039(3) -0.0031(3) -0.0050(3)
O2 0.0207(5) 0.0193(5) 0.0283(6) -0.0059(4) -0.0048(4) -0.0045(4)
O1 0.0268(6) 0.0213(5) 0.0382(7) -0.0040(5) 0.0045(5) -0.0089(4)
N1 0.0301(7) 0.0274(7) 0.0219(6) -0.0023(5) -0.0032(5) -0.0083(6)
C1 0.0202(7) 0.0204(7) 0.0223(7) -0.0019(5) -0.0052(5) -0.0052(5)
O3 0.0331(6) 0.0385(7) 0.0430(7) -0.0010(5) -0.0157(5) -0.0083(5)
O4 0.0421(7) 0.0270(6) 0.0392(7) 0.0006(5) -0.0049(5) -0.0150(5)
C2 0.0215(7) 0.0210(7) 0.0254(7) -0.0056(6) -0.0037(6) -0.0068(6)
C7 0.0244(7) 0.0238(7) 0.0261(8) -0.0053(6) -0.0039(6) -0.0076(6)
C3 0.0290(8) 0.0221(7) 0.0315(8) -0.0037(6) -0.0026(6) -0.0061(6)
C6 0.0311(8) 0.0372(9) 0.0280(8) -0.0048(7) 0.0022(7) -0.0128(7)
C5 0.0264(8) 0.0408(10) 0.0371(9) -0.0130(8) 0.0056(7) -0.0056(7)
C4 0.0291(8) 0.0289(8) 0.0403(9) -0.0112(7) -0.0020(7) 0.0008(7)

loop_
_atom_type_symbol
_atom_type_description
_atom_type_scat_dispersion_real
_atom_type_scat_dispersion_imag
_atom_type_scat_source
C C 0.0033 0.0016 'International Tables Vol C Tables 4.2.6.8 and 6.1.1.4'
H H 0.0000 0.0000 'International Tables Vol C Tables 4.2.6.8 and 6.1.1.4'
O O 0.0106 0.0060 'International Tables Vol C Tables 4.2.6.8 and 6.1.1.4'
N N 0.0061 0.0033 'International Tables Vol C Tables 4.2.6.8 and 6.1.1.4'
Mg Mg 0.0486 0.0363 'International Tables Vol C Tables 4.2.6.8 and 6.1.1.4'

loop_
_geom_angle_atom_site_label_1
_geom_angle_atom_site_label_2
_geom_angle_atom_site_label_3
_geom_angle
_geom_angle_site_symmetry_1
_geom_angle_site_symmetry_3
Mg1 O1W H1W 120.7(14) . .
Mg1 O1W H2W 121.2(17) . .
H1W O1W H2W 109(2) . .
Mg1 O2W H4W 131.5(15) . .
Mg1 O2W H3W 123.7(16) . .
H4W O2W H3W 102(2) . .
O2W Mg1 O2W 180.00(6) . 2_556
O2W Mg1 O1W 88.95(5) . .
O2W Mg1 O1W 91.05(5) 2_556 .
O2W Mg1 O1W 91.05(5) . 2_556
O2W Mg1 O1W 88.95(5) 2_556 2_556
O1W Mg1 O1W 180.0 . 2_556
O2W Mg1 O2 91.78(4) . 2_556
O2W Mg1 O2 88.22(4) 2_556 2_556
O1W Mg1 O2 91.80(4) . 2_556
O1W Mg1 O2 88.20(4) 2_556 2_556
O2W Mg1 O2 88.22(4) . .
O2W Mg1 O2 91.78(4) 2_556 .
O1W Mg1 O2 88.20(4) . .
O1W Mg1 O2 91.80(4) 2_556 .
O2 Mg1 O2 180.0 2_556 .
C1 O2 Mg1 124.75(9) . .
O3 N1 O4 123.70(14) . .
O3 N1 C7 118.30(12) . .
O4 N1 C7 117.98(13) . .
O1 C1 O2 124.88(14) . .
O1 C1 C2 118.59(12) . .
O2 C1 C2 116.52(12) . .
C3 C2 C7 117.22(14) . .
C3 C2 C1 119.68(14) . .
C7 C2 C1 122.88(13) . .
C6 C7 C2 123.09(15) . .
C6 C7 N1 116.61(14) . .
C2 C7 N1 120.25(13) . .
C2 C3 C4 120.87(15) . .
C2 C3 H3 119.6 . .
C4 C3 H3 119.6 . .
C5 C6 C7 117.97(16) . .
C5 C6 H6 121.0 . .
C7 C6 H6 121.0 . .
C4 C5 C6 120.66(15) . .
C4 C5 H5 119.7 . .
C6 C5 H5 119.7 . .
C5 C4 C3 120.18(16) . .
C5 C4 H4 119.9 . .
C3 C4 H4 119.9 . .

loop_
_geom_bond_atom_site_label_1
_geom_bond_atom_site_label_2
_geom_bond_distance
_geom_bond_site_symmetry_2
O1W Mg1 2.0704(11) .
O1W H1W 0.87(2) .
O1W H2W 0.88(3) .
O2W Mg1 2.0600(11) .
O2W H4W 0.86(2) .
O2W H3W 0.87(3) .
Mg1 O2W 2.0600(11) 2_556
Mg1 O1W 2.0704(11) 2_556
Mg1 O2 2.0971(9) 2_556
Mg1 O2 2.0971(9) .
O2 C1 1.2812(16) .
O1 C1 1.2385(17) .
N1 O3 1.2216(17) .
N1 O4 1.2346(16) .
N1 C7 1.468(2) .
C1 C2 1.506(2) .
C2 C3 1.387(2) .
C2 C7 1.390(2) .
C7 C6 1.388(2) .
C3 C4 1.392(2) .
C3 H3 0.9500 .
C6 C5 1.384(2) .
C6 H6 0.9500 .
C5 C4 1.378(3) .
C5 H5 0.9500 .
C4 H4 0.9500 .

loop_
_geom_torsion_atom_site_label_1
_geom_torsion_atom_site_label_2
_geom_torsion_atom_site_label_3
_geom_torsion_atom_site_label_4
_geom_torsion
_geom_torsion_site_symmetry_1
O2W Mg1 O2 C1 175.13(11) .
O2W Mg1 O2 C1 -4.87(11) 2_556
O1W Mg1 O2 C1 86.12(11) .
O1W Mg1 O2 C1 -93.88(11) 2_556
O2 Mg1 O2 C1 -92(100) 2_556
Mg1 O2 C1 O1 -93.49(16) .
Mg1 O2 C1 C2 85.30(14) .
O1 C1 C2 C3 37.2(2) .
O2 C1 C2 C3 -141.69(14) .
O1 C1 C2 C7 -148.37(14) .
O2 C1 C2 C7 32.8(2) .
C3 C2 C7 C6 0.8(2) .
C1 C2 C7 C6 -173.73(14) .
C3 C2 C7 N1 -176.54(13) .
C1 C2 C7 N1 8.9(2) .
O3 N1 C7 C6 -120.26(16) .
O4 N1 C7 C6 58.12(18) .
O3 N1 C7 C2 57.28(19) .
O4 N1 C7 C2 -124.33(15) .
C7 C2 C3 C4 -0.4(2) .
C1 C2 C3 C4 174.34(14) .
C2 C7 C6 C5 -0.8(2) .
N1 C7 C6 C5 176.69(14) .
C7 C6 C5 C4 0.3(2) .
C6 C5 C4 C3 0.1(3) .
C2 C3 C4 C5 0.0(2) .
